data_4065684
loop_
_publ_author_name
'Dai, Xuliang'
'Schulz, Douglas L.'
'Braun, Christopher W.'
'Ugrinov, Angel'
'Boudjouk, Philip'

_publ_section_title
;
 &#x201C;Inverse Sandwich&#x201D; Complexes of Perhalogenated
 Cyclohexasilane
;
_journal_issue 10
_journal_name_full Organometallics
_journal_page_first 2203
_journal_paper_doi 10.1021/om1000716
_journal_volume 29
_journal_year 2010
_chemical_formula_sum 'Br12 Si6'
_chemical_formula_weight 1127.46
_chemical_name_systematic
;
 ?
;
_space_group_IT_number 15
_symmetry_cell_setting monoclinic
_symmetry_space_group_name_Hall '-C 2yc'
_symmetry_space_group_name_H-M 'C 1 2/c 1'
_atom_sites_solution_hydrogens none
_atom_sites_solution_primary direct
_atom_sites_solution_secondary difmap
_audit_creation_method SHELXL-97
_cell_angle_alpha 90.00
_cell_angle_beta 110.015(2)
_cell_angle_gamma 90.00
_cell_formula_units_Z 4
_cell_length_a 18.324(2)
_cell_length_b 10.0813(12)
_cell_length_c 14.2797(17)
_cell_measurement_reflns_used 2603
_cell_measurement_temperature 250(2)
_cell_measurement_theta_max 26.76
_cell_measurement_theta_min 2.37
_cell_volume 2478.6(5)
_computing_cell_refinement 'Bruker SMART'
_computing_data_collection 'Bruker SMART'
_computing_data_reduction 'Bruker SAINT'
_computing_molecular_graphics 'Bruker SHELXTL'
_computing_publication_material 'Bruker SHELXTL'
_computing_structure_refinement 'SHELXL-97 (Sheldrick, 1997)'
_computing_structure_solution 'SHELXS-97 (Sheldrick, 1990)'
_diffrn_ambient_temperature 250(2)
_diffrn_measured_fraction_theta_full 0.992
_diffrn_measured_fraction_theta_max 0.992
_diffrn_measurement_device_type 'CCD area detector'
_diffrn_measurement_method 'phi and omega scans'
_diffrn_radiation_monochromator graphite
_diffrn_radiation_source 'fine-focus sealed tube'
_diffrn_radiation_type MoK\a
_diffrn_radiation_wavelength 0.71073
_diffrn_reflns_av_R_equivalents 0.0475
_diffrn_reflns_av_sigmaI/netI 0.0617
_diffrn_reflns_limit_h_max 24
_diffrn_reflns_limit_h_min -22
_diffrn_reflns_limit_k_max 10
_diffrn_reflns_limit_k_min -13
_diffrn_reflns_limit_l_max 18
_diffrn_reflns_limit_l_min -18
_diffrn_reflns_number 7933
_diffrn_reflns_theta_full 28.02
_diffrn_reflns_theta_max 28.02
_diffrn_reflns_theta_min 2.34
_exptl_absorpt_coefficient_mu 19.666
_exptl_absorpt_correction_T_max 1.000000
_exptl_absorpt_correction_T_min 0.100688
_exptl_absorpt_correction_type numerical
_exptl_crystal_colour colorless
_exptl_crystal_density_diffrn 3.021
_exptl_crystal_density_method 'not measured'
_exptl_crystal_description plate
_exptl_crystal_F_000 2016
_exptl_crystal_size_max .34
_exptl_crystal_size_mid .32
_exptl_crystal_size_min .08
_refine_diff_density_max 0.980
_refine_diff_density_min -0.733
_refine_diff_density_rms 0.220
_refine_ls_extinction_coef 0.00135(16)
_refine_ls_extinction_expression Fc^*^=kFc[1+0.001xFc^2^\l^3^/sin(2\q)]^-1/4^
_refine_ls_extinction_method SHELXL
_refine_ls_goodness_of_fit_ref 0.993
_refine_ls_hydrogen_treatment none
_refine_ls_matrix_type full
_refine_ls_number_parameters 83
_refine_ls_number_reflns 2977
_refine_ls_number_restraints 0
_refine_ls_restrained_S_all 0.993
_refine_ls_R_factor_all 0.0876
_refine_ls_R_factor_gt 0.0491
_refine_ls_shift/su_max 0.003
_refine_ls_shift/su_mean 0.001
_refine_ls_structure_factor_coef Fsqd
_refine_ls_weighting_details 'calc w=1/[\s^2^(Fo^2^)+(0.0934P)^2^+0.0000P] where P=(Fo^2^+2Fc^2^)/3'
_refine_ls_weighting_scheme calc
_refine_ls_wR_factor_gt 0.1375
_refine_ls_wR_factor_ref 0.1562
_reflns_number_gt 1920
_reflns_number_total 2977
_reflns_threshold_expression >2sigma(I)
_cod_data_source_file om1000716_si_001.cif
_cod_data_source_block Si6Br12
_cod_depositor_comments
;
The following automatic conversions were performed:

'_symmetry_cell_setting' value 'Monoclinic' changed to 'monoclinic'
according to /home/saulius/struct/CIF-dictionaries/cif_core.dic
dictionary named 'cif_core.dic' version 2.4.1 from 2010-06-29.

Automatic conversion script
Id: cif_fix_values 1715 2011-07-08 13:25:40Z adriana 
;
_cod_original_sg_symbol_H-M C2/c
_cod_database_code 4065684

loop_
_symmetry_equiv_pos_as_xyz
'x, y, z'
'-x, y, -z+1/2'
'x+1/2, y+1/2, z'
'-x+1/2, y+1/2, -z+1/2'
'-x, -y, -z'
'x, -y, z-1/2'
'-x+1/2, -y+1/2, -z'
'x+1/2, -y+1/2, z-1/2'

loop_
_atom_site_label
_atom_site_type_symbol
_atom_site_fract_x
_atom_site_fract_y
_atom_site_fract_z
_atom_site_U_iso_or_equiv
_atom_site_adp_type
_atom_site_occupancy
_atom_site_symmetry_multiplicity
_atom_site_calc_flag
Br1 Br 0.36455(6) 0.13375(9) 0.23786(6) 0.0594(3) Uani 1 1 d
Br2 Br 0.19506(6) -0.12933(8) 0.09075(7) 0.0572(3) Uani 1 1 d
Br3 Br 0.20007(7) -0.02359(10) -0.14974(6) 0.0646(3) Uani 1 1 d
Br4 Br 0.37439(7) 0.24430(10) -0.14071(7) 0.0688(4) Uani 1 1 d
Br5 Br 0.48829(6) 0.37225(11) 0.10138(9) 0.0752(4) Uani 1 1 d
Br6 Br 0.42247(6) -0.05966(9) 0.06336(9) 0.0687(4) Uani 1 1 d
Si1 Si 0.34648(13) 0.10017(19) 0.07930(14) 0.0337(5) Uani 1 1 d
Si2 Si 0.21668(13) 0.03652(18) 0.00434(14) 0.0330(5) Uani 1 1 d
Si3 Si 0.37443(13) 0.2952(2) 0.00892(14) 0.0351(5) Uani 1 1 d

loop_
_atom_site_aniso_label
_atom_site_aniso_U_11
_atom_site_aniso_U_22
_atom_site_aniso_U_33
_atom_site_aniso_U_23
_atom_site_aniso_U_13
_atom_site_aniso_U_12
Br1 0.0727(8) 0.0645(6) 0.0359(4) 0.0008(4) 0.0119(4) -0.0141(5)
Br2 0.0641(7) 0.0377(5) 0.0723(6) 0.0167(4) 0.0268(5) -0.0050(4)
Br3 0.0845(9) 0.0657(6) 0.0403(5) -0.0140(4) 0.0172(5) 0.0092(5)
Br4 0.0962(9) 0.0712(6) 0.0550(5) 0.0154(4) 0.0465(6) 0.0328(6)
Br5 0.0334(6) 0.0818(8) 0.0925(8) 0.0331(6) -0.0013(5) -0.0124(5)
Br6 0.0562(7) 0.0471(5) 0.1084(9) 0.0061(5) 0.0355(6) 0.0220(4)
Si1 0.0327(13) 0.0298(9) 0.0382(10) 0.0052(7) 0.0116(9) 0.0049(8)
Si2 0.0365(13) 0.0271(9) 0.0346(9) -0.0001(7) 0.0111(9) 0.0006(8)
Si3 0.0295(13) 0.0353(10) 0.0413(10) 0.0090(8) 0.0130(9) 0.0065(9)

loop_
_atom_type_symbol
_atom_type_description
_atom_type_scat_dispersion_real
_atom_type_scat_dispersion_imag
_atom_type_scat_source
Si Si 0.0817 0.0704 'International Tables Vol C Tables 4.2.6.8 and 6.1.1.4'
Br Br -0.2901 2.4595 'International Tables Vol C Tables 4.2.6.8 and 6.1.1.4'

loop_
_geom_angle_atom_site_label_1
_geom_angle_atom_site_label_2
_geom_angle_atom_site_label_3
_geom_angle
_geom_angle_site_symmetry_1
_geom_angle_site_symmetry_3
Br6 Si1 Br1 110.05(9) . .
Br6 Si1 Si2 109.48(10) . .
Br1 Si1 Si2 106.53(10) . .
Br6 Si1 Si3 109.41(11) . .
Br1 Si1 Si3 109.54(10) . .
Si2 Si1 Si3 111.79(11) . .
Br2 Si2 Br3 111.27(9) . .
Br2 Si2 Si1 107.63(10) . .
Br3 Si2 Si1 107.71(10) . .
Br2 Si2 Si3 109.67(10) . 7
Br3 Si2 Si3 105.54(10) . 7
Si1 Si2 Si3 115.04(10) . 7
Br5 Si3 Br4 110.58(10) . .
Br5 Si3 Si2 107.26(10) . 7
Br4 Si3 Si2 109.12(10) . 7
Br5 Si3 Si1 109.97(10) . .
Br4 Si3 Si1 107.09(10) . .
Si2 Si3 Si1 112.84(11) 7 .

loop_
_geom_bond_atom_site_label_1
_geom_bond_atom_site_label_2
_geom_bond_distance
_geom_bond_site_symmetry_2
Br1 Si1 2.200(2) .
Br2 Si2 2.193(2) .
Br3 Si2 2.200(2) .
Br4 Si3 2.197(2) .
Br5 Si3 2.194(2) .
Br6 Si1 2.192(2) .
Si1 Si2 2.339(3) .
Si1 Si3 2.343(3) .
Si2 Si3 2.342(3) 7
Si3 Si2 2.342(3) 7
